data_4035861
loop_
_publ_author_name
'Bookser, Brett C.'
'Weinhouse, Michael I.'
'Burns, Aaron C.'
'Valiere, Andrew N.'
'Valdez, Lino J.'
'Stanczak, Pawel'
'Na, Jim'
'Rheingold, Arnold L.'
'Moore, Curtis E.'
'Dyck, Brian'

_publ_section_title
;
 Solvent-Controlled, Site-Selective N-Alkylation Reactions of Azolo-Fused
 Ring Heterocycles at N1-, N2-, and N3-Positions, Including Pyrazolo[3,4-
 d]pyrimidines, Purines, [1,2,3]Triazolo[4,5]pyridines, and Related
 Deaza-Compounds.
;
_journal_issue 12
_journal_name_full 'The Journal of organic chemistry'
_journal_page_first 6334
_journal_page_last 6353
_journal_paper_doi 10.1021/acs.joc.8b00540
_journal_volume 83
_journal_year 2018
_chemical_formula_moiety 'C28 H36 I3 N16 Na3 O6'
_chemical_formula_sum 'C28 H36 I3 N16 Na3 O6'
_chemical_formula_weight 1142.40
_space_group_crystal_system orthorhombic
_space_group_IT_number 60
_space_group_name_Hall '-P 2n 2ab'
_space_group_name_H-M_alt 'P b c n'
_atom_sites_solution_hydrogens mixed
_atom_sites_solution_primary dual
_atom_sites_solution_secondary difmap
_audit_creation_date 2017-10-09
_audit_creation_method
;
Olex2 1.2-beta
(compiled 2017.08.10 svn.r3458 for OlexSys, GUI svn.r5381)
;
_cell_angle_alpha 90
_cell_angle_beta 90
_cell_angle_gamma 90
_cell_formula_units_Z 4
_cell_length_a 16.1345(9)
_cell_length_b 17.9552(8)
_cell_length_c 13.8025(7)
_cell_measurement_reflns_used 9949
_cell_measurement_temperature 100.0
_cell_measurement_theta_max 26.370
_cell_measurement_theta_min 2.249
_cell_volume 3998.6(4)
_computing_cell_refinement 'SAINT v8.37A (Bruker, 2016)'
_computing_data_collection 'APEX3 v2016.1-0 (Bruker, 2016)'
_computing_data_reduction 'SAINT v8.37A (Bruker, 2016)'
_computing_molecular_graphics 'Olex2 (Dolomanov et al., 2009)'
_computing_publication_material 'Olex2 (Dolomanov et al., 2009)'
_computing_structure_refinement 'ShelXL (Sheldrick, 2015)'
_computing_structure_solution 'ShelXT (Sheldrick, 2015)'
_diffrn_ambient_temperature 100.0
_diffrn_detector 'Bruker APEX-II CCD'
_diffrn_detector_area_resol_mean 8.258
_diffrn_detector_type 'CCD Area Detector'
_diffrn_measured_fraction_theta_full 0.999
_diffrn_measured_fraction_theta_max 0.996
_diffrn_measurement_device 'Kappa Four-Circle Diffractometer'
_diffrn_measurement_device_type 'Bruker APEX II Ultra'
_diffrn_measurement_method '\w and \f scans'
_diffrn_radiation_monochromator 'Double Bounce Multilayer Mirrors'
_diffrn_radiation_probe x-ray
_diffrn_radiation_type MoK\a
_diffrn_radiation_wavelength 0.71073
_diffrn_reflns_av_R_equivalents 0.0539
_diffrn_reflns_av_unetI/netI 0.0345
_diffrn_reflns_Laue_measured_fraction_full 0.999
_diffrn_reflns_Laue_measured_fraction_max 0.996
_diffrn_reflns_limit_h_max 19
_diffrn_reflns_limit_h_min -20
_diffrn_reflns_limit_k_max 22
_diffrn_reflns_limit_k_min -22
_diffrn_reflns_limit_l_max 17
_diffrn_reflns_limit_l_min -17
_diffrn_reflns_number 26596
_diffrn_reflns_point_group_measured_fraction_full 0.999
_diffrn_reflns_point_group_measured_fraction_max 0.996
_diffrn_reflns_theta_full 25.000
_diffrn_reflns_theta_max 26.388
_diffrn_reflns_theta_min 2.249
_diffrn_source 'Micro Focus Rotating Anode'
_diffrn_source_type 'Bruker TXS'
_diffrn_standards_number 0
_exptl_absorpt_coefficient_mu 2.440
_exptl_absorpt_correction_T_max 0.2602
_exptl_absorpt_correction_T_min 0.2112
_exptl_absorpt_correction_type multi-scan
_exptl_absorpt_process_details
'SADABS-2016/2 (Bruker,2016/2) was used for absorption correction. wR2(int) was 0.0886 before and 0.0623 after correction. The Ratio of minimum to maximum transmission is 0.8117. The \l/2 correction factor is Not present.'
_exptl_crystal_colour Colorless
_exptl_crystal_colour_primary Colorless
_exptl_crystal_density_diffrn 1.898
_exptl_crystal_description Block
_exptl_crystal_F_000 2224
_exptl_crystal_size_max 0.157
_exptl_crystal_size_mid 0.053
_exptl_crystal_size_min 0.049
_refine_diff_density_max 0.723
_refine_diff_density_min -0.583
_refine_diff_density_rms 0.092
_refine_ls_extinction_method none
_refine_ls_goodness_of_fit_ref 1.035
_refine_ls_hydrogen_treatment mixed
_refine_ls_matrix_type full
_refine_ls_number_parameters 266
_refine_ls_number_reflns 4089
_refine_ls_number_restraints 3
_refine_ls_restrained_S_all 1.036
_refine_ls_R_factor_all 0.0288
_refine_ls_R_factor_gt 0.0226
_refine_ls_shift/su_max 0.003
_refine_ls_shift/su_mean 0.000
_refine_ls_structure_factor_coef Fsqd
_refine_ls_weighting_details 'w=1/[\s^2^(Fo^2^)+(0.0168P)^2^+3.5957P] where P=(Fo^2^+2Fc^2^)/3'
_refine_ls_weighting_scheme calc
_refine_ls_wR_factor_gt 0.0513
_refine_ls_wR_factor_ref 0.0547
_reflns_Friedel_coverage 0.000
_reflns_number_gt 3554
_reflns_number_total 4089
_reflns_threshold_expression 'I > 2\s(I)'
_cod_data_source_file jo8b00540_si_011.cif
_cod_data_source_block Dart196
_cod_depositor_comments
;
The following automatic conversions were performed:

data item '_diffrn_radiation_probe' value 'X-ray' was changed to
'x-ray' in accordance with the
/home/data/users/saulius/crontab/automatic-downloads/current/ACS/lib/dictionaries/cif_core.dic
dictionary named 'cif_core.dic' version 2.4.2 last updated on
2011-04-26.

Automatic conversion script
Id: cif_fix_values 6909 2019-04-08 15:41:33Z antanas 
;
_cod_database_code 4035861
_shelx_shelxl_version_number 2017/1
_shelx_space_group_comment
;
The symmetry employed for this shelxl refinement is uniquely defined
by the following loop, which should always be used as a source of
symmetry information in preference to the above space-group names.
They are only intended as comments.
;
_shelx_estimated_absorpt_t_max 0.890
_shelx_estimated_absorpt_t_min 0.701
_olex2_refinement_description
;
1. Fixed Uiso
 At 1.2 times of:
  All C(H) groups
 At 1.5 times of:
  All C(H,H,H) groups
2. Restrained distances
 O1S-H1SA = O1S-H1SB
 0.95 with sigma of 0.02
 H1SB-H1SA
 1.4 with sigma of 0.02
3.a Aromatic/amide H refined with riding coordinates:
 C6B(H6B), C6(H6), C3B(H3B), C3(H3)
3.b Idealised Me refined as rotating group:
 C9B(H9BA,H9BB,H9BC), C9(H9A,H9B,H9C), C8B(H8BA,H8BB,H8BC), C8(H8A,H8B,H8C)
;
_olex2_submission_special_instructions 'No special instructions were received'

loop_
_space_group_symop_operation_xyz
'x, y, z'
'-x+1/2, -y+1/2, z+1/2'
'-x, y, -z+1/2'
'x+1/2, -y+1/2, -z'
'-x, -y, -z'
'x-1/2, y-1/2, -z-1/2'
'x, -y, z-1/2'
'-x-1/2, y-1/2, z'

loop_
_atom_site_label
_atom_site_type_symbol
_atom_site_fract_x
_atom_site_fract_y
_atom_site_fract_z
_atom_site_U_iso_or_equiv
_atom_site_adp_type
_atom_site_occupancy
_atom_site_site_symmetry_order
_atom_site_calc_flag
_atom_site_refinement_flags_posn
_atom_site_refinement_flags_adp
_atom_site_refinement_flags_occupancy
I2 I 0.500000 0.67521(2) 0.750000 0.01968(7) Uani 1 2 d S T P
I1 I 0.46388(2) 0.75951(2) 0.07287(2) 0.01694(6) Uani 1 1 d . . .
Na2 Na 0.50396(6) 0.59569(5) 0.52276(7) 0.0153(2) Uani 1 1 d . . .
Na1 Na 0.500000 0.66244(8) 0.250000 0.0199(3) Uani 1 2 d S T P
O1B O 0.89191(11) 0.54853(9) 0.39122(13) 0.0150(4) Uani 1 1 d . . .
O1 O 0.10742(11) 0.51259(9) 0.34870(13) 0.0167(4) Uani 1 1 d . . .
O1S O 0.50362(12) 0.52677(11) 0.37297(14) 0.0233(4) Uani 1 1 d D . .
H1SA H 0.5477(12) 0.5127(15) 0.3382(19) 0.026(8) Uiso 1 1 d D . .
H1SB H 0.4617(12) 0.5128(16) 0.3348(19) 0.030(9) Uiso 1 1 d D . .
N7B N 0.65265(13) 0.56155(11) 0.49682(15) 0.0133(4) Uani 1 1 d . . .
N7 N 0.35260(13) 0.51162(11) 0.26400(15) 0.0133(4) Uani 1 1 d . . .
N5B N 0.78279(13) 0.61859(11) 0.44953(15) 0.0139(4) Uani 1 1 d . . .
N5 N 0.22473(13) 0.44855(11) 0.30365(15) 0.0133(4) Uani 1 1 d . . .
N1B N 0.64927(13) 0.42807(11) 0.47798(15) 0.0128(4) Uani 1 1 d . . .
N1 N 0.34687(13) 0.64467(11) 0.27700(15) 0.0142(4) Uani 1 1 d . . .
N2B N 0.70990(13) 0.37942(11) 0.44990(15) 0.0123(4) Uani 1 1 d . . .
N2 N 0.28395(13) 0.69116(10) 0.30263(15) 0.0139(4) Uani 1 1 d . . .
C6B C 0.70356(15) 0.61783(13) 0.48389(18) 0.0141(5) Uani 1 1 d . . .
H6B H 0.681854 0.665197 0.501118 0.017 Uiso 1 1 calc R . .
C6 C 0.30579(15) 0.45228(13) 0.27637(17) 0.0131(5) Uani 1 1 d . . .
H6 H 0.332087 0.405807 0.264681 0.016 Uiso 1 1 calc R . .
C7AB C 0.68814(15) 0.49430(13) 0.47405(17) 0.0119(5) Uani 1 1 d . . .
C7A C 0.31183(15) 0.57704(13) 0.28294(17) 0.0123(5) Uani 1 1 d . . .
C3AB C 0.77091(16) 0.48668(13) 0.44227(17) 0.0115(5) Uani 1 1 d . . .
C3A C 0.22800(15) 0.58085(13) 0.31193(18) 0.0124(5) Uani 1 1 d . . .
C4B C 0.81561(15) 0.55377(13) 0.42797(17) 0.0126(5) Uani 1 1 d . . .
C4 C 0.18613(16) 0.51168(13) 0.32136(17) 0.0121(5) Uani 1 1 d . . .
C3B C 0.78240(16) 0.41073(13) 0.42852(17) 0.0132(5) Uani 1 1 d . . .
H3B H 0.831627 0.386289 0.408156 0.016 Uiso 1 1 calc R . .
C3 C 0.21276(16) 0.65681(13) 0.32401(18) 0.0154(5) Uani 1 1 d . . .
H3 H 0.162196 0.679435 0.343434 0.018 Uiso 1 1 calc R . .
C9B C 0.93527(17) 0.61829(14) 0.37134(19) 0.0187(6) Uani 1 1 d . . .
H9BA H 0.903158 0.647800 0.324871 0.028 Uiso 1 1 calc GR . .
H9BB H 0.990045 0.607433 0.344100 0.028 Uiso 1 1 calc GR . .
H9BC H 0.941696 0.646453 0.431693 0.028 Uiso 1 1 calc GR . .
C9 C 0.06661(16) 0.44052(13) 0.3582(2) 0.0186(6) Uani 1 1 d . . .
H9A H 0.067713 0.414647 0.295698 0.028 Uiso 1 1 calc GR . .
H9B H 0.008994 0.447943 0.378498 0.028 Uiso 1 1 calc GR . .
H9C H 0.095692 0.410510 0.406804 0.028 Uiso 1 1 calc GR . .
C8B C 0.68925(16) 0.29999(13) 0.44213(19) 0.0159(5) Uani 1 1 d . . .
H8BA H 0.660812 0.283807 0.501232 0.024 Uiso 1 1 calc GR . .
H8BB H 0.740243 0.271029 0.433811 0.024 Uiso 1 1 calc GR . .
H8BC H 0.652917 0.292115 0.386161 0.024 Uiso 1 1 calc GR . .
C8 C 0.29903(17) 0.77146(13) 0.3032(2) 0.0195(6) Uani 1 1 d . . .
H8A H 0.340466 0.783424 0.352724 0.029 Uiso 1 1 calc GR . .
H8B H 0.247243 0.797703 0.317755 0.029 Uiso 1 1 calc GR . .
H8C H 0.319475 0.787083 0.239505 0.029 Uiso 1 1 calc GR . .

loop_
_atom_site_aniso_label
_atom_site_aniso_U_11
_atom_site_aniso_U_22
_atom_site_aniso_U_33
_atom_site_aniso_U_23
_atom_site_aniso_U_13
_atom_site_aniso_U_12
I2 0.01808(14) 0.01879(13) 0.02218(14) 0.000 -0.00484(10) 0.000
I1 0.01530(10) 0.01403(9) 0.02149(11) 0.00044(6) 0.00200(7) -0.00176(6)
Na2 0.0122(5) 0.0158(5) 0.0179(5) -0.0008(4) 0.0014(4) 0.0005(4)
Na1 0.0142(8) 0.0209(7) 0.0247(8) 0.000 0.0000(6) 0.000
O1B 0.0090(9) 0.0155(8) 0.0203(10) -0.0007(7) 0.0034(8) -0.0015(7)
O1 0.0110(9) 0.0148(8) 0.0243(10) 0.0012(7) 0.0009(8) -0.0020(7)
O1S 0.0114(10) 0.0371(11) 0.0214(11) -0.0134(9) -0.0019(9) 0.0027(8)
N7B 0.0122(11) 0.0132(10) 0.0144(11) 0.0001(8) -0.0019(9) 0.0013(8)
N7 0.0113(11) 0.0150(10) 0.0136(11) 0.0002(8) -0.0008(9) 0.0009(8)
N5B 0.0125(11) 0.0122(10) 0.0171(12) 0.0003(8) 0.0010(9) 0.0000(8)
N5 0.0146(11) 0.0134(10) 0.0119(11) -0.0003(8) -0.0012(9) -0.0010(8)
N1B 0.0122(11) 0.0142(10) 0.0121(11) 0.0009(8) 0.0003(9) 0.0017(8)
N1 0.0145(12) 0.0131(10) 0.0151(11) 0.0006(8) -0.0004(9) 0.0000(8)
N2B 0.0136(11) 0.0106(10) 0.0126(11) -0.0001(8) 0.0001(9) 0.0013(8)
N2 0.0158(12) 0.0108(10) 0.0152(11) 0.0020(8) -0.0005(9) 0.0006(8)
C6B 0.0126(13) 0.0143(12) 0.0154(13) -0.0031(10) -0.0020(10) 0.0004(10)
C6 0.0125(13) 0.0138(12) 0.0131(13) -0.0015(9) -0.0030(10) 0.0017(10)
C7AB 0.0128(13) 0.0137(12) 0.0092(12) 0.0002(9) -0.0021(10) 0.0003(10)
C7A 0.0133(13) 0.0159(12) 0.0076(12) 0.0013(9) -0.0015(10) 0.0008(10)
C3AB 0.0124(13) 0.0128(12) 0.0094(12) -0.0007(9) -0.0020(10) 0.0011(9)
C3A 0.0109(12) 0.0140(12) 0.0123(12) 0.0009(9) -0.0002(10) 0.0016(10)
C4B 0.0108(13) 0.0175(12) 0.0095(12) 0.0001(9) -0.0019(10) -0.0014(10)
C4 0.0126(13) 0.0146(12) 0.0092(12) 0.0007(9) -0.0014(10) -0.0025(10)
C3B 0.0115(13) 0.0153(12) 0.0129(12) -0.0008(10) -0.0014(10) 0.0009(10)
C3 0.0148(14) 0.0175(12) 0.0139(13) -0.0007(10) -0.0005(11) 0.0012(10)
C9B 0.0140(14) 0.0189(13) 0.0231(15) 0.0012(11) 0.0017(11) -0.0067(10)
C9 0.0120(13) 0.0173(13) 0.0266(15) 0.0003(11) 0.0005(12) -0.0052(10)
C8B 0.0172(14) 0.0103(12) 0.0203(14) 0.0014(10) -0.0013(11) -0.0016(10)
C8 0.0229(15) 0.0099(12) 0.0258(15) 0.0016(11) 0.0022(12) -0.0004(10)

loop_
_atom_type_symbol
_atom_type_description
_atom_type_scat_dispersion_real
_atom_type_scat_dispersion_imag
_atom_type_scat_source
C C 0.0033 0.0016 'International Tables Vol C Tables 4.2.6.8 and 6.1.1.4'
H H 0.0000 0.0000 'International Tables Vol C Tables 4.2.6.8 and 6.1.1.4'
I I -0.4742 1.8119 'International Tables Vol C Tables 4.2.6.8 and 6.1.1.4'
N N 0.0061 0.0033 'International Tables Vol C Tables 4.2.6.8 and 6.1.1.4'
Na Na 0.0362 0.0249 'International Tables Vol C Tables 4.2.6.8 and 6.1.1.4'
O O 0.0106 0.0060 'International Tables Vol C Tables 4.2.6.8 and 6.1.1.4'

loop_
_geom_angle_atom_site_label_1
_geom_angle_atom_site_label_2
_geom_angle_atom_site_label_3
_geom_angle
_geom_angle_site_symmetry_1
_geom_angle_site_symmetry_3
Na2 I2 Na2 131.06(3) . 3_656
Na1 I1 Na2 77.26(3) . 3_655
I2 Na2 Na2 124.75(4) . 5_666
I2 Na2 Na1 137.82(3) . .
I1 Na2 I2 89.86(2) 3_655 .
I1 Na2 Na2 144.95(5) 3_655 5_666
I1 Na2 Na1 49.02(2) 3_655 .
Na2 Na2 Na1 97.26(4) 5_666 .
O1S Na2 I2 173.46(6) . .
O1S Na2 I2 81.23(5) 5_666 .
O1S Na2 I1 96.67(6) . 3_655
O1S Na2 I1 168.92(6) 5_666 3_655
O1S Na2 Na2 43.53(5) 5_666 5_666
O1S Na2 Na2 48.76(5) . 5_666
O1S Na2 Na1 140.71(5) 5_666 .
O1S Na2 Na1 48.57(6) . .
O1S Na2 O1S 92.29(7) . 5_666
O1S Na2 N7B 75.73(7) . .
O1S Na2 N1B 84.66(7) . 5_666
N7B Na2 I2 104.45(6) . .
N7B Na2 I1 90.60(5) . 3_655
N7B Na2 Na2 76.61(6) . 5_666
N7B Na2 Na1 87.33(5) . .
N7B Na2 O1S 85.30(7) . 5_666
N7B Na2 N1B 154.51(7) . 5_666
N1B Na2 I2 93.21(5) 5_666 .
N1B Na2 I1 107.95(5) 5_666 3_655
N1B Na2 Na2 78.23(6) 5_666 5_666
N1B Na2 Na1 91.82(5) 5_666 .
N1B Na2 O1S 79.30(7) 5_666 5_666
I1 Na1 I1 110.52(4) 3_655 .
I1 Na1 Na2 53.713(14) . 3_655
I1 Na1 Na2 53.711(14) 3_655 .
I1 Na1 Na2 159.64(4) 3_655 3_655
I1 Na1 Na2 159.64(4) . .
Na2 Na1 Na2 144.69(5) 3_655 .
O1S Na1 I1 90.39(4) 3_655 .
O1S Na1 I1 158.14(5) . .
O1S Na1 I1 90.39(4) . 3_655
O1S Na1 I1 158.14(5) 3_655 3_655
O1S Na1 Na2 37.47(4) . .
O1S Na1 Na2 107.22(5) 3_655 .
O1S Na1 Na2 107.22(5) . 3_655
O1S Na1 Na2 37.47(4) 3_655 3_655
O1S Na1 O1S 69.77(8) 3_655 .
N1 Na1 I1 98.09(5) 3_655 .
N1 Na1 I1 98.09(5) . 3_655
N1 Na1 I1 90.20(5) 3_655 3_655
N1 Na1 I1 90.20(5) . .
N1 Na1 Na2 94.97(5) 3_655 .
N1 Na1 Na2 80.59(5) 3_655 3_655
N1 Na1 Na2 94.97(5) . 3_655
N1 Na1 Na2 80.59(5) . .
N1 Na1 O1S 80.26(6) 3_655 3_655
N1 Na1 O1S 87.79(7) . 3_655
N1 Na1 O1S 87.78(7) 3_655 .
N1 Na1 O1S 80.26(6) . .
N1 Na1 N1 165.45(11) 3_655 .
C4B O1B C9B 116.92(19) . .
C4 O1 C9 116.59(19) . .
Na2 O1S Na2 87.71(7) . 5_666
Na2 O1S Na1 93.96(7) . .
Na2 O1S Na1 175.86(8) 5_666 .
Na2 O1S H1SA 95.5(18) 5_666 .
Na2 O1S H1SA 127.1(17) . .
Na2 O1S H1SB 130.6(18) . .
Na2 O1S H1SB 93.0(19) 5_666 .
Na1 O1S H1SA 86.6(18) . .
Na1 O1S H1SB 83.0(19) . .
H1SA O1S H1SB 102(2) . .
C6B N7B Na2 115.49(16) . .
C6B N7B C7AB 112.6(2) . .
C7AB N7B Na2 130.41(16) . .
C6 N7 C7A 113.1(2) . .
C4B N5B C6B 116.6(2) . .
C4 N5 C6 117.6(2) . .
N2B N1B Na2 126.52(14) . 5_666
C7AB N1B Na2 127.55(16) . 5_666
C7AB N1B N2B 102.69(19) . .
N2 N1 Na1 133.82(15) . .
C7A N1 Na1 122.47(16) . .
C7A N1 N2 103.0(2) . .
N1B N2B C8B 118.6(2) . .
C3B N2B N1B 114.94(19) . .
C3B N2B C8B 126.4(2) . .
N1 N2 C8 118.8(2) . .
C3 N2 N1 114.54(19) . .
C3 N2 C8 126.6(2) . .
N7B C6B N5B 129.9(2) . .
N7B C6B H6B 115.1 . .
N5B C6B H6B 115.1 . .
N7 C6 N5 128.8(2) . .
N7 C6 H6 115.6 . .
N5 C6 H6 115.6 . .
N7B C7AB C3AB 123.4(2) . .
N1B C7AB N7B 125.0(2) . .
N1B C7AB C3AB 111.6(2) . .
N7 C7A C3A 123.7(2) . .
N1 C7A N7 124.1(2) . .
N1 C7A C3A 112.2(2) . .
C7AB C3AB C4B 116.2(2) . .
C3B C3AB C7AB 105.3(2) . .
C3B C3AB C4B 138.4(2) . .
C7A C3A C4 116.1(2) . .
C3 C3A C7A 104.5(2) . .
C3 C3A C4 139.5(2) . .
O1B C4B C3AB 117.5(2) . .
N5B C4B O1B 121.4(2) . .
N5B C4B C3AB 121.1(2) . .
O1 C4 C3A 118.1(2) . .
N5 C4 O1 121.1(2) . .
N5 C4 C3A 120.7(2) . .
N2B C3B C3AB 105.5(2) . .
N2B C3B H3B 127.3 . .
C3AB C3B H3B 127.3 . .
N2 C3 C3A 105.8(2) . .
N2 C3 H3 127.1 . .
C3A C3 H3 127.1 . .
O1B C9B H9BA 109.5 . .
O1B C9B H9BB 109.5 . .
O1B C9B H9BC 109.5 . .
H9BA C9B H9BB 109.5 . .
H9BA C9B H9BC 109.5 . .
H9BB C9B H9BC 109.5 . .
O1 C9 H9A 109.5 . .
O1 C9 H9B 109.5 . .
O1 C9 H9C 109.5 . .
H9A C9 H9B 109.5 . .
H9A C9 H9C 109.5 . .
H9B C9 H9C 109.5 . .
N2B C8B H8BA 109.5 . .
N2B C8B H8BB 109.5 . .
N2B C8B H8BC 109.5 . .
H8BA C8B H8BB 109.5 . .
H8BA C8B H8BC 109.5 . .
H8BB C8B H8BC 109.5 . .
N2 C8 H8A 109.5 . .
N2 C8 H8B 109.5 . .
N2 C8 H8C 109.5 . .
H8A C8 H8B 109.5 . .
H8A C8 H8C 109.5 . .
H8B C8 H8C 109.5 . .

loop_
_geom_bond_atom_site_label_1
_geom_bond_atom_site_label_2
_geom_bond_distance
_geom_bond_site_symmetry_2
I2 Na2 3.4468(10) .
I2 Na2 3.4468(10) 3_656
I1 Na2 3.2654(10) 3_655
I1 Na1 3.0585(8) .
Na2 Na2 3.4956(19) 5_666
Na2 Na1 3.9514(11) .
Na2 O1S 2.410(2) .
Na2 O1S 2.631(2) 5_666
Na2 N7B 2.502(2) .
Na2 N1B 2.509(2) 5_666
Na1 O1S 2.970(2) .
Na1 O1S 2.970(2) 3_655
Na1 N1 2.519(2) 3_655
Na1 N1 2.519(2) .
O1B C4B 1.335(3) .
O1B C9B 1.461(3) .
O1 C4 1.325(3) .
O1 C9 1.458(3) .
O1S H1SA 0.895(17) .
O1S H1SB 0.893(17) .
N7B C6B 1.314(3) .
N7B C7AB 1.373(3) .
N7 C6 1.317(3) .
N7 C7A 1.371(3) .
N5B C6B 1.363(3) .
N5B C4B 1.313(3) .
N5 C6 1.363(3) .
N5 C4 1.316(3) .
N1B N2B 1.368(3) .
N1B C7AB 1.346(3) .
N1 N2 1.361(3) .
N1 C7A 1.342(3) .
N2B C3B 1.331(3) .
N2B C8B 1.469(3) .
N2 C3 1.337(3) .
N2 C8 1.462(3) .
C6B H6B 0.9500 .
C6 H6 0.9500 .
C7AB C3AB 1.412(3) .
C7A C3A 1.412(3) .
C3AB C4B 1.418(3) .
C3AB C3B 1.389(3) .
C3A C4 1.420(3) .
C3A C3 1.396(3) .
C3B H3B 0.9500 .
C3 H3 0.9500 .
C9B H9BA 0.9800 .
C9B H9BB 0.9800 .
C9B H9BC 0.9800 .
C9 H9A 0.9800 .
C9 H9B 0.9800 .
C9 H9C 0.9800 .
C8B H8BA 0.9800 .
C8B H8BB 0.9800 .
C8B H8BC 0.9800 .
C8 H8A 0.9800 .
C8 H8B 0.9800 .
C8 H8C 0.9800 .

loop_
_geom_hbond_atom_site_label_D
_geom_hbond_atom_site_label_H
_geom_hbond_atom_site_label_A
_geom_hbond_distance_DH
_geom_hbond_distance_HA
_geom_hbond_distance_DA
_geom_hbond_angle_DHA
_geom_hbond_site_symmetry_A
_geom_hbond_publ_flag
O1S H1SA N7 0.895(17) 2.139(18) 3.005(3) 163(3) 3_655 yes
O1S H1SB N7 0.893(17) 2.013(17) 2.876(3) 162(3) . yes
